data_4079207
loop_
_publ_author_name
'Gonz\'alez, H\'ector F.'
'Blanco-Lomas, Marina'
'Rivado-Casas, Laura'
'Rodr\?\'iguez, Miguel A.'
'Campos, Pedro J.'
'Sampedro, Diego'

_publ_section_title
;
 Addition of Oxime Derivatives to Alkynyl Fischer Carbene Complexes
;
_journal_issue 18
_journal_name_full Organometallics
_journal_page_first 6572
_journal_paper_doi 10.1021/om300570q
_journal_volume 31
_journal_year 2012
_chemical_formula_moiety 'C24 H21 N1 O1'
_chemical_formula_sum 'C24 H21 N O'
_chemical_formula_weight 339.42
_chemical_melting_point 413
_chemical_name_common 6a
_chemical_name_systematic
;
 3-ethoxy-2,2,5-triphenyl-2H-pyrrole
;
_space_group_IT_number 14
_symmetry_cell_setting monoclinic
_symmetry_space_group_name_Hall '-P 2yn'
_symmetry_space_group_name_H-M 'P 1 21/n 1'
_atom_sites_solution_hydrogens geom
_atom_sites_solution_primary direct
_atom_sites_solution_secondary difmap
_audit_creation_method SHELXL-97
_cell_angle_alpha 90.00
_cell_angle_beta 93.30(4)
_cell_angle_gamma 90.00
_cell_formula_units_Z 4
_cell_length_a 8.744(4)
_cell_length_b 14.245(10)
_cell_length_c 14.976(10)
_cell_measurement_reflns_used 1195
_cell_measurement_temperature 173(2)
_cell_measurement_theta_max 28.1
_cell_measurement_theta_min 2.0
_cell_volume 1862(2)
_computing_cell_refinement 'HKL Scalepack (Otwinowski & Minor 1997)'
_computing_data_collection 'Collect (Bruker AXS BV, 1997-2004)'
_computing_data_reduction 'HKL Denzo and Scalepack (Otwinowski & Minor 1997)'
_computing_molecular_graphics 'Ortep-3 for Windows (Farrugia, 1997)'
_computing_publication_material 'WinGX publication routines (Farrugia, 1999)'
_computing_structure_refinement 'SHELXL-97 (Sheldrick, 2008)'
_diffrn_ambient_temperature 173(2)
_diffrn_detector_area_resol_mean 9
_diffrn_measured_fraction_theta_full 0.983
_diffrn_measured_fraction_theta_max 0.983
_diffrn_measurement_device_type KappaCCD
_diffrn_measurement_method 'CCD rotation images, thick slices'
_diffrn_radiation_monochromator graphite
_diffrn_radiation_source 'fine-focus sealed tube'
_diffrn_radiation_type MoK\a
_diffrn_radiation_wavelength 0.71073
_diffrn_reflns_av_R_equivalents 0.1242
_diffrn_reflns_av_sigmaI/netI 0.0739
_diffrn_reflns_limit_h_max 10
_diffrn_reflns_limit_h_min -10
_diffrn_reflns_limit_k_max 13
_diffrn_reflns_limit_k_min -17
_diffrn_reflns_limit_l_max 18
_diffrn_reflns_limit_l_min -18
_diffrn_reflns_number 10010
_diffrn_reflns_theta_full 25.50
_diffrn_reflns_theta_max 25.50
_diffrn_reflns_theta_min 2.86
_exptl_absorpt_coefficient_mu 0.073
_exptl_absorpt_correction_type none
_exptl_absorpt_process_details none
_exptl_crystal_colour colourless
_exptl_crystal_density_diffrn 1.211
_exptl_crystal_density_meas 1.211
_exptl_crystal_density_method 'not measured'
_exptl_crystal_description prism
_exptl_crystal_F_000 720
_exptl_crystal_size_max 0.60
_exptl_crystal_size_mid 0.56
_exptl_crystal_size_min 0.55
_refine_diff_density_max 0.236
_refine_diff_density_min -0.257
_refine_diff_density_rms 0.049
_refine_ls_extinction_coef 0.98(6)
_refine_ls_extinction_method SHELXL
_refine_ls_goodness_of_fit_ref 1.053
_refine_ls_hydrogen_treatment constr
_refine_ls_matrix_type full
_refine_ls_number_parameters 236
_refine_ls_number_reflns 3408
_refine_ls_number_restraints 0
_refine_ls_restrained_S_all 1.053
_refine_ls_R_factor_all 0.0709
_refine_ls_R_factor_gt 0.0580
_refine_ls_shift/su_max 0.000
_refine_ls_shift/su_mean 0.000
_refine_ls_structure_factor_coef Fsqd
_refine_ls_weighting_details 'calc w=1/[\s^2^(Fo^2^)+(0.0886P)^2^+0.3635P] where P=(Fo^2^+2Fc^2^)/3'
_refine_ls_weighting_scheme calc
_refine_ls_wR_factor_gt 0.1499
_refine_ls_wR_factor_ref 0.1646
_reflns_number_gt 2787
_reflns_number_total 3408
_reflns_threshold_expression >2\s(I)
_cod_data_source_file om300570q_si_002.cif
_cod_data_source_block 6a
_cod_original_sg_symbol_Hall -P2yn
_cod_original_sg_symbol_H-M P21/n
_cod_database_code 4079207

loop_
_symmetry_equiv_pos_as_xyz
'x, y, z'
'-x+1/2, y+1/2, -z+1/2'
'-x, -y, -z'
'x-1/2, -y-1/2, z-1/2'

loop_
_atom_site_label
_atom_site_type_symbol
_atom_site_fract_x
_atom_site_fract_y
_atom_site_fract_z
_atom_site_U_iso_or_equiv
_atom_site_adp_type
_atom_site_occupancy
_atom_site_symmetry_multiplicity
_atom_site_calc_flag
_atom_site_refinement_flags
O1 O 0.97467(14) 0.35598(9) 1.13585(8) 0.0362(3) Uani 1 1 d .
N2 N 0.80778(15) 0.31798(10) 0.91198(9) 0.0307(4) Uani 1 1 d .
C1 C 0.83110(18) 0.19385(12) 1.02190(11) 0.0293(4) Uani 1 1 d .
C2 C 0.80948(19) 0.43397(12) 1.02116(11) 0.0327(4) Uani 1 1 d .
H2 H 0.7870 0.4912 1.0472 0.039 Uiso 1 1 calc R
C3 C 1.07060(19) 0.27115(12) 0.96705(11) 0.0316(4) Uani 1 1 d .
C4 C 0.65624(18) 0.45390(12) 0.86770(11) 0.0317(4) Uani 1 1 d .
C5 C 0.89584(18) 0.36530(12) 1.05667(11) 0.0308(4) Uani 1 1 d .
C6 C 0.75714(17) 0.40021(12) 0.93192(11) 0.0301(4) Uani 1 1 d .
C7 C 0.74677(19) 0.19015(13) 1.09826(12) 0.0348(4) Uani 1 1 d .
H7 H 0.7389 0.2431 1.1340 0.042 Uiso 1 1 calc R
C8 C 0.6017(2) 0.54204(14) 0.88897(13) 0.0416(5) Uani 1 1 d .
H8 H 0.6273 0.5678 0.9449 0.050 Uiso 1 1 calc R
C9 C 0.9775(2) 0.43777(14) 1.19283(12) 0.0381(4) Uani 1 1 d .
H9A H 0.8753 0.4515 1.2112 0.046 Uiso 1 1 calc R
H9B H 1.0146 0.4918 1.1611 0.046 Uiso 1 1 calc R
C10 C 1.1748(2) 0.23125(13) 1.02934(13) 0.0395(4) Uani 1 1 d .
H10 H 1.1412 0.2090 1.0832 0.047 Uiso 1 1 calc R
C11 C 0.6745(2) 0.10713(14) 1.12082(12) 0.0397(5) Uani 1 1 d .
H11 H 0.6179 0.1052 1.1715 0.048 Uiso 1 1 calc R
C12 C 1.3281(2) 0.22421(14) 1.01208(15) 0.0469(5) Uani 1 1 d .
H12 H 1.3966 0.1971 1.0544 0.056 Uiso 1 1 calc R
C13 C 0.90349(18) 0.28462(12) 0.99033(10) 0.0303(4) Uani 1 1 d .
C14 C 1.1229(2) 0.30235(14) 0.88615(12) 0.0406(5) Uani 1 1 d .
H14 H 1.0541 0.3276 0.8429 0.049 Uiso 1 1 calc R
C15 C 0.8424(2) 0.11305(13) 0.97082(12) 0.0391(4) Uani 1 1 d .
H15 H 0.8991 0.1143 0.9202 0.047 Uiso 1 1 calc R
C16 C 0.5231(2) 0.46640(15) 0.72218(13) 0.0412(5) Uani 1 1 d .
H16 H 0.4973 0.4410 0.6661 0.049 Uiso 1 1 calc R
C17 C 0.6855(2) 0.02783(14) 1.06911(12) 0.0399(5) Uani 1 1 d .
H17 H 0.6363 -0.0272 1.0844 0.048 Uiso 1 1 calc R
C18 C 1.2779(2) 0.29596(16) 0.86961(14) 0.0508(5) Uani 1 1 d .
H18 H 1.3122 0.3180 0.8158 0.061 Uiso 1 1 calc R
C19 C 1.0824(2) 0.41634(16) 1.27279(12) 0.0454(5) Uani 1 1 d .
H19A H 1.0887 0.4700 1.3116 0.068 Uiso 1 1 calc R
H19B H 1.1825 0.4016 1.2537 0.068 Uiso 1 1 calc R
H19C H 1.0432 0.3637 1.3044 0.068 Uiso 1 1 calc R
C20 C 0.61568(19) 0.41618(13) 0.78339(12) 0.0364(4) Uani 1 1 d .
H20 H 0.6510 0.3570 0.7683 0.044 Uiso 1 1 calc R
C21 C 0.7709(2) 0.03088(14) 0.99389(13) 0.0426(5) Uani 1 1 d .
H21 H 0.7800 -0.0226 0.9589 0.051 Uiso 1 1 calc R
C22 C 0.4690(2) 0.55424(15) 0.74431(14) 0.0445(5) Uani 1 1 d .
H22 H 0.4059 0.5876 0.7035 0.053 Uiso 1 1 calc R
C23 C 0.5091(2) 0.59224(15) 0.82737(14) 0.0477(5) Uani 1 1 d .
H23 H 0.4739 0.6516 0.8421 0.057 Uiso 1 1 calc R
C24 C 1.3805(2) 0.25718(15) 0.93236(15) 0.0488(5) Uani 1 1 d .
H24 H 1.4839 0.2532 0.9213 0.059 Uiso 1 1 calc R

loop_
_atom_site_aniso_label
_atom_site_aniso_U_11
_atom_site_aniso_U_22
_atom_site_aniso_U_33
_atom_site_aniso_U_23
_atom_site_aniso_U_13
_atom_site_aniso_U_12
O1 0.0417(7) 0.0380(7) 0.0286(6) -0.0043(5) -0.0011(5) 0.0005(5)
N2 0.0311(7) 0.0336(8) 0.0275(7) 0.0020(6) 0.0030(5) 0.0004(6)
C1 0.0273(8) 0.0332(9) 0.0272(8) 0.0007(7) -0.0003(6) 0.0011(7)
C2 0.0345(9) 0.0324(9) 0.0317(9) -0.0038(7) 0.0064(7) -0.0003(7)
C3 0.0335(9) 0.0282(9) 0.0335(9) -0.0023(7) 0.0056(7) -0.0018(7)
C4 0.0261(8) 0.0366(9) 0.0329(9) 0.0050(7) 0.0077(7) -0.0002(7)
C5 0.0301(8) 0.0354(9) 0.0271(8) -0.0007(7) 0.0037(6) -0.0033(7)
C6 0.0276(8) 0.0338(9) 0.0294(8) 0.0020(7) 0.0062(6) -0.0022(7)
C7 0.0336(9) 0.0371(10) 0.0343(9) 0.0000(7) 0.0063(7) 0.0040(7)
C8 0.0413(10) 0.0462(11) 0.0378(10) 0.0025(8) 0.0062(8) 0.0079(8)
C9 0.0353(9) 0.0443(11) 0.0351(9) -0.0105(8) 0.0062(7) -0.0038(8)
C10 0.0362(9) 0.0390(10) 0.0432(10) 0.0027(8) 0.0023(8) 0.0006(8)
C11 0.0339(9) 0.0478(11) 0.0382(10) 0.0075(8) 0.0079(7) -0.0005(8)
C12 0.0364(10) 0.0410(11) 0.0625(13) -0.0044(10) -0.0034(9) 0.0023(8)
C13 0.0326(8) 0.0326(9) 0.0258(8) -0.0002(7) 0.0028(6) 0.0014(7)
C14 0.0410(10) 0.0442(11) 0.0375(10) 0.0011(8) 0.0093(8) -0.0024(8)
C15 0.0472(10) 0.0396(10) 0.0313(9) -0.0040(8) 0.0083(7) -0.0064(8)
C16 0.0348(9) 0.0498(12) 0.0386(10) 0.0072(8) -0.0014(7) -0.0043(8)
C17 0.0366(9) 0.0415(11) 0.0412(10) 0.0070(8) -0.0024(8) -0.0076(8)
C18 0.0464(11) 0.0583(13) 0.0498(12) -0.0048(10) 0.0201(9) -0.0057(10)
C19 0.0439(10) 0.0621(13) 0.0305(9) -0.0084(9) 0.0045(8) -0.0060(9)
C20 0.0337(9) 0.0364(10) 0.0390(10) 0.0021(8) 0.0013(7) -0.0027(7)
C21 0.0508(11) 0.0365(10) 0.0404(10) -0.0059(8) 0.0017(8) -0.0068(8)
C22 0.0315(9) 0.0557(13) 0.0464(11) 0.0151(9) 0.0033(8) 0.0046(8)
C23 0.0448(11) 0.0472(12) 0.0521(12) 0.0053(10) 0.0104(9) 0.0162(9)
C24 0.0336(9) 0.0476(12) 0.0662(13) -0.0155(10) 0.0128(9) -0.0047(8)

loop_
_atom_type_symbol
_atom_type_description
_atom_type_scat_dispersion_real
_atom_type_scat_dispersion_imag
_atom_type_scat_source
C C 0.0033 0.0016 'International Tables Vol C Tables 4.2.6.8 and 6.1.1.4'
H H 0.0000 0.0000 'International Tables Vol C Tables 4.2.6.8 and 6.1.1.4'
N N 0.0061 0.0033 'International Tables Vol C Tables 4.2.6.8 and 6.1.1.4'
O O 0.0106 0.0060 'International Tables Vol C Tables 4.2.6.8 and 6.1.1.4'

loop_
_geom_angle_atom_site_label_1
_geom_angle_atom_site_label_2
_geom_angle_atom_site_label_3
_geom_angle
C5 O1 C9 115.63(14)
C6 N2 C13 107.05(13)
C15 C1 C7 118.52(16)
C15 C1 C13 119.17(15)
C7 C1 C13 122.23(15)
C5 C2 C6 105.28(15)
C5 C2 H2 127.4
C6 C2 H2 127.4
C10 C3 C14 118.70(17)
C10 C3 C13 119.70(16)
C14 C3 C13 121.52(16)
C8 C4 C20 118.85(16)
C8 C4 C6 121.23(16)
C20 C4 C6 119.92(16)
C2 C5 O1 132.63(16)
C2 C5 C13 109.87(15)
O1 C5 C13 117.49(15)
N2 C6 C2 114.45(14)
N2 C6 C4 121.14(15)
C2 C6 C4 124.41(16)
C11 C7 C1 119.96(17)
C11 C7 H7 120.0
C1 C7 H7 120.0
C4 C8 C23 120.54(19)
C4 C8 H8 119.7
C23 C8 H8 119.7
O1 C9 C19 107.28(16)
O1 C9 H9A 110.3
C19 C9 H9A 110.3
O1 C9 H9B 110.3
C19 C9 H9B 110.3
H9A C9 H9B 108.5
C12 C10 C3 120.65(19)
C12 C10 H10 119.7
C3 C10 H10 119.7
C17 C11 C7 120.87(17)
C17 C11 H11 119.6
C7 C11 H11 119.6
C10 C12 C24 120.56(19)
C10 C12 H12 119.7
C24 C12 H12 119.7
N2 C13 C5 103.34(14)
N2 C13 C1 106.98(13)
C5 C13 C1 113.73(14)
N2 C13 C3 111.26(14)
C5 C13 C3 108.72(14)
C1 C13 C3 112.45(14)
C3 C14 C18 120.32(18)
C3 C14 H14 119.8
C18 C14 H14 119.8
C21 C15 C1 121.16(18)
C21 C15 H15 119.4
C1 C15 H15 119.4
C22 C16 C20 120.17(19)
C22 C16 H16 119.9
C20 C16 H16 119.9
C11 C17 C21 119.34(18)
C11 C17 H17 120.3
C21 C17 H17 120.3
C24 C18 C14 120.43(19)
C24 C18 H18 119.8
C14 C18 H18 119.8
C9 C19 H19A 109.5
C9 C19 H19B 109.5
H19A C19 H19B 109.5
C9 C19 H19C 109.5
H19A C19 H19C 109.5
H19B C19 H19C 109.5
C16 C20 C4 120.44(18)
C16 C20 H20 119.8
C4 C20 H20 119.8
C15 C21 C17 120.15(18)
C15 C21 H21 119.9
C17 C21 H21 119.9
C23 C22 C16 119.77(18)
C23 C22 H22 120.1
C16 C22 H22 120.1
C22 C23 C8 120.22(19)
C22 C23 H23 119.9
C8 C23 H23 119.9
C18 C24 C12 119.32(18)
C18 C24 H24 120.3
C12 C24 H24 120.3

loop_
_geom_bond_atom_site_label_1
_geom_bond_atom_site_label_2
_geom_bond_distance
O1 C5 1.343(2)
O1 C9 1.444(2)
N2 C6 1.293(2)
N2 C13 1.480(2)
C1 C15 1.389(3)
C1 C7 1.397(2)
C1 C13 1.527(2)
C2 C5 1.328(3)
C2 C6 1.468(2)
C2 H2 0.9300
C3 C10 1.387(3)
C3 C14 1.392(3)
C3 C13 1.534(2)
C4 C8 1.387(3)
C4 C20 1.399(3)
C4 C6 1.480(2)
C5 C13 1.523(2)
C7 C11 1.392(3)
C7 H7 0.9300
C8 C23 1.390(3)
C8 H8 0.9300
C9 C19 1.497(3)
C9 H9A 0.9700
C9 H9B 0.9700
C10 C12 1.384(3)
C10 H10 0.9300
C11 C17 1.376(3)
C11 H11 0.9300
C12 C24 1.385(3)
C12 H12 0.9300
C14 C18 1.395(3)
C14 H14 0.9300
C15 C21 1.380(3)
C15 H15 0.9300
C16 C22 1.385(3)
C16 C20 1.386(3)
C16 H16 0.9300
C17 C21 1.387(3)
C17 H17 0.9300
C18 C24 1.377(3)
C18 H18 0.9300
C19 H19A 0.9600
C19 H19B 0.9600
C19 H19C 0.9600
C20 H20 0.9300
C21 H21 0.9300
C22 C23 1.383(3)
C22 H22 0.9300
C23 H23 0.9300
C24 H24 0.9300

loop_
_geom_torsion_atom_site_label_1
_geom_torsion_atom_site_label_2
_geom_torsion_atom_site_label_3
_geom_torsion_atom_site_label_4
_geom_torsion
C6 C2 C5 O1 179.56(18)
C6 C2 C5 C13 0.64(18)
C9 O1 C5 C2 -5.1(3)
C9 O1 C5 C13 173.72(14)
C13 N2 C6 C2 0.83(19)
C13 N2 C6 C4 -179.78(14)
C5 C2 C6 N2 -1.0(2)
C5 C2 C6 C4 179.67(15)
C8 C4 C6 N2 179.94(16)
C20 C4 C6 N2 -0.8(2)
C8 C4 C6 C2 -0.7(3)
C20 C4 C6 C2 178.58(16)
C15 C1 C7 C11 -1.0(2)
C13 C1 C7 C11 175.67(15)
C20 C4 C8 C23 -0.4(3)
C6 C4 C8 C23 178.94(17)
C5 O1 C9 C19 -174.61(15)
C14 C3 C10 C12 1.2(3)
C13 C3 C10 C12 -175.64(17)
C1 C7 C11 C17 0.4(3)
C3 C10 C12 C24 0.2(3)
C6 N2 C13 C5 -0.38(17)
C6 N2 C13 C1 119.94(15)
C6 N2 C13 C3 -116.88(15)
C2 C5 C13 N2 -0.21(18)
O1 C5 C13 N2 -179.31(14)
C2 C5 C13 C1 -115.81(16)
O1 C5 C13 C1 65.09(19)
C2 C5 C13 C3 118.08(16)
O1 C5 C13 C3 -61.02(19)
C15 C1 C13 N2 72.00(19)
C7 C1 C13 N2 -104.63(17)
C15 C1 C13 C5 -174.56(14)
C7 C1 C13 C5 8.8(2)
C15 C1 C13 C3 -50.4(2)
C7 C1 C13 C3 132.93(16)
C10 C3 C13 N2 -173.57(15)
C14 C3 C13 N2 9.7(2)
C10 C3 C13 C5 73.3(2)
C14 C3 C13 C5 -103.46(19)
C10 C3 C13 C1 -53.6(2)
C14 C3 C13 C1 129.68(17)
C10 C3 C14 C18 -1.9(3)
C13 C3 C14 C18 174.87(17)
C7 C1 C15 C21 0.7(3)
C13 C1 C15 C21 -176.07(16)
C7 C11 C17 C21 0.4(3)
C3 C14 C18 C24 1.2(3)
C22 C16 C20 C4 -0.5(3)
C8 C4 C20 C16 0.3(3)
C6 C4 C20 C16 -179.04(16)
C1 C15 C21 C17 0.2(3)
C11 C17 C21 C15 -0.7(3)
C20 C16 C22 C23 0.8(3)
C16 C22 C23 C8 -0.8(3)
C4 C8 C23 C22 0.7(3)
C14 C18 C24 C12 0.2(3)
C10 C12 C24 C18 -0.9(3)

loop_
_cod_related_entry_id
_cod_related_entry_database
_cod_related_entry_code
1 ChemSpider 30659851
